data_7227721
loop_
_publ_author_name
'Shemchuk, Oleksii'
'Braga, Dario'
'Maini, Lucia'
'Grepioni, Fabrizia'

_publ_section_title
;
 Anhydrous ionic co-crystals of cyanuric acid with LiCl and NaCl
;
_journal_issue 10
_journal_name_full CrystEngComm
_journal_page_first 1366
_journal_paper_doi 10.1039/C7CE00037E
_journal_volume 19
_journal_year 2017
_chemical_formula_moiety 'Na1 Cl1 (C3 H3 N3 O3) '
_chemical_formula_sum 'C3 H3 Cl N3 Na O3'
_chemical_formula_weight 187.52
_space_group_IT_number 194
_symmetry_cell_setting hexagonal
_symmetry_space_group_name_Hall '-P 6c 2c'
_symmetry_space_group_name_H-M 'P 63/m m c'
_audit_update_record
;
2016-12-28 deposited with the CCDC.
2017-02-20 downloaded from the CCDC.
;
_cell_angle_alpha 90
_cell_angle_beta 90
_cell_angle_gamma 120
_cell_formula_units_Z 2
_cell_length_a 7.6807(1)
_cell_length_b 7.6807(1)
_cell_length_c 6.3662(1)
_cell_measurement_temperature 298
_cell_volume 325.246(8)
_diffrn_ambient_temperature 298
_diffrn_measurement_device_type 'SLS-MS powder diffractometer @ PSI'
_diffrn_radiation_probe x-ray
_diffrn_radiation_type Synchrotron
_diffrn_radiation_wavelength 0.775311(2)
_exptl_crystal_density_diffrn 1.915
_pd_char_colour white
_pd_meas_number_of_points 23612
_pd_meas_scan_method step
_pd_proc_2theta_range_inc 0.0036
_pd_proc_2theta_range_max 90.00000
_pd_proc_2theta_range_min 5.00040
_pd_proc_ls_prof_R_factor 0.0403
_pd_proc_ls_prof_wR_expected 0.0049
_pd_proc_ls_prof_wR_factor 0.0456
_pd_spec_mounting capillary
_pd_spec_mount_mode transmission
_pd_spec_shape cylinder
_refine_ls_goodness_of_fit_all 9.36586
_refine_ls_number_parameters 0.000000
_refine_ls_R_I_factor 0.0430
_cod_data_source_file c7ce00037e2.cif
_cod_data_source_block CA_NaCl
_cod_depositor_comments
;
The following automatic conversions were performed:

'_symmetry_cell_setting' value 'Hexagonal' changed to 'hexagonal'
according to
/usr/data/users/saulius/crontab/automatic-downloads/rss-feeds/RSC/lib/dictionaries/cif_core.dic
dictionary named 'cif_core.dic' version 2.4.2 from 2011-04-26.

Automatic conversion script
Id: cif_fix_values 4268 2015-11-12 08:31:59Z antanas 

 Adding full bibliography for 7227720--7227721.cif.
;
_cod_original_cell_volume 325.24201
_cod_original_sg_symbol_H-M P63/mmc
_cod_original_formula_sum 'C3 H3 Cl1 Na1 N3  O3'
_cod_database_code 7227721

loop_
_symmetry_equiv_pos_as_xyz
'x, y, z '
'-x, -x+y, z+1/2 '
'-x, -y, -z '
'-x, -y, z+1/2 '
'-x+y, -x, -z+1/2 '
'-x+y, -x, z '
'-x+y, y, -z+1/2 '
'-x+y, y, z '
'-y, -x, -z+1/2 '
'-y, -x, z '
'-y, x-y, -z+1/2 '
'-y, x-y, z '
'y, -x+y, -z '
'y, -x+y, z+1/2 '
'y, x, -z '
'y, x, z+1/2 '
'x-y, -y, -z '
'x-y, -y, z+1/2 '
'x-y, x, -z '
'x-y, x, z+1/2 '
'x, y, -z+1/2 '
'-x, -x+y, -z '
'x, x-y, -z+1/2 '
'x, x-y, z '

loop_
_atom_site_label
_atom_site_type_symbol
_atom_site_symmetry_multiplicity
_atom_site_fract_x
_atom_site_fract_y
_atom_site_fract_z
_atom_site_occupancy
_atom_site_B_iso_or_equiv
Na1 Na 2 0 0 0 1 2.00876
O1 O 6 0.13625 0.2725 0.25 1 1.78806
N1 N 6 0.434 0.566 0.25 1 1.78806
H1 H 6 0.50165 0.49835 0.25 1 2.145672
C1 C 6 0.2278 0.4556 0.25 1 1.78806
Cl1 Cl 2 0.3333333 0.6666667 0.75 1 1.91231
